data_7716489
loop_
_publ_author_name
'Pajuelo-Corral, Oier'
'Ortiz-G&#xf3;mez, Inmaculada'
'Garc&#xed;a, Jose Angel'
'Rodr&#xed;guez-Di&#xe9;guez, Antonio'
'Vit&#xf3;rica-Yrez&#xe1;bal, I&#xf1;igo J'
'Salinas-Castillo, Alfonso'
'Seco, Jose M.'
'Cepeda, Javier'

_publ_section_title
;
 A family of Cd(II) coordination polymers constructed from
 6-aminopicolinate and bipyridyl co-linkers: study of their growth in
 paper and photoluminescence sensing of Fe<sup>3+</sup> and
 Zn<sup>2+</sup> ions.
;
_journal_issue 29
_journal_name_full 'Dalton transactions (Cambridge, England : 2003)'
_journal_page_first 12138
_journal_page_last 12151
_journal_paper_doi 10.1039/d4dt00410h
_journal_volume 53
_journal_year 2024
_chemical_formula_moiety 'C9 H8 Cd0.5 N2.5 O2'
_chemical_formula_sum 'C9 H8 Cd0.5 N2.5 O2'
_chemical_formula_weight 239.38
_space_group_crystal_system monoclinic
_space_group_IT_number 15
_space_group_name_Hall '-I 2yc'
_space_group_name_H-M_alt 'I 1 2/c 1'
_atom_sites_solution_hydrogens geom
_audit_creation_date 2024-02-10
_audit_creation_method
;
Olex2 1.5
(compiled 2023.08.24 svn.re1ec1418 for OlexSys, GUI svn.r6817)
;
_audit_update_record
;
2024-02-10 deposited with the CCDC.	2024-06-28 downloaded from the CCDC.
;
_cell_angle_alpha 90
_cell_angle_beta 97.091(2)
_cell_angle_gamma 90
_cell_formula_units_Z 16
_cell_length_a 14.7069(2)
_cell_length_b 16.6281(2)
_cell_length_c 15.3169(2)
_cell_measurement_reflns_used 12802
_cell_measurement_temperature 293(2)
_cell_measurement_theta_max 27.4360
_cell_measurement_theta_min 2.4420
_cell_volume 3717.06(8)
_computing_cell_refinement 'CrysAlisPro 1.171.39.46 (Rigaku OD, 2018)'
_computing_data_collection 'CrysAlisPro 1.171.39.46 (Rigaku OD, 2018)'
_computing_data_reduction 'CrysAlisPro 1.171.39.46 (Rigaku OD, 2018)'
_computing_molecular_graphics 'Olex2 1.5 (Dolomanov et al., 2009)'
_computing_publication_material 'Olex2 1.5 (Dolomanov et al., 2009)'
_computing_structure_refinement 'SHELXL 2018/3 (Sheldrick, 2015)'
_diffrn_ambient_temperature 293(2)
_diffrn_measured_fraction_theta_full 1.000
_diffrn_measured_fraction_theta_max 0.999
_diffrn_measurement_device_type 'Super Nova, single Source at offset'
_diffrn_measurement_method '\w scans'
_diffrn_radiation_type MoK\a
_diffrn_radiation_wavelength 0.71073
_diffrn_reflns_av_R_equivalents 0.0275
_diffrn_reflns_av_unetI/netI 0.0272
_diffrn_reflns_Laue_measured_fraction_full 1.000
_diffrn_reflns_Laue_measured_fraction_max 0.999
_diffrn_reflns_limit_h_max 17
_diffrn_reflns_limit_h_min -17
_diffrn_reflns_limit_k_max 20
_diffrn_reflns_limit_k_min -20
_diffrn_reflns_limit_l_max 18
_diffrn_reflns_limit_l_min -18
_diffrn_reflns_number 12802
_diffrn_reflns_point_group_measured_fraction_full 1.000
_diffrn_reflns_point_group_measured_fraction_max 0.999
_diffrn_reflns_theta_full 25.242
_diffrn_reflns_theta_max 25.552
_diffrn_reflns_theta_min 1.815
_diffrn_source 'Super Nova (Mo) X-Ray source'
_exptl_absorpt_coefficient_mu 1.211
_exptl_absorpt_correction_T_max 0.991
_exptl_absorpt_correction_T_min 0.914
_exptl_absorpt_correction_type multi-scan
_exptl_absorpt_process_details
;
CrysAlisPro 1.171.40.53 (Rigaku Oxford Diffraction, 2019)
Empirical absorption correction using spherical harmonics,
 implemented in SCALE3 ABSPACK scaling algorithm.
;
_exptl_crystal_colour colourless
_exptl_crystal_density_diffrn 1.711
_exptl_crystal_description prismatic
_exptl_crystal_F_000 1912
_exptl_crystal_preparation Luminescent
_exptl_crystal_size_max 0.18
_exptl_crystal_size_mid 0.13
_exptl_crystal_size_min 0.07
_refine_diff_density_max 0.378
_refine_diff_density_min -0.310
_refine_diff_density_rms 0.067
_refine_ls_extinction_method none
_refine_ls_goodness_of_fit_ref 1.037
_refine_ls_hydrogen_treatment constr
_refine_ls_matrix_type full
_refine_ls_number_parameters 255
_refine_ls_number_reflns 3475
_refine_ls_number_restraints 0
_refine_ls_restrained_S_all 1.037
_refine_ls_R_factor_all 0.0244
_refine_ls_R_factor_gt 0.0211
_refine_ls_shift/su_max 0.001
_refine_ls_shift/su_mean 0.000
_refine_ls_structure_factor_coef Fsqd
_refine_ls_weighting_details 'w=1/[\s^2^(Fo^2^)+(0.0185P)^2^+4.4531P] where P=(Fo^2^+2Fc^2^)/3'
_refine_ls_weighting_scheme calc
_refine_ls_wR_factor_gt 0.0463
_refine_ls_wR_factor_ref 0.0480
_reflns_Friedel_coverage 0.000
_reflns_number_gt 3153
_reflns_number_total 3475
_reflns_threshold_expression 'I > 2\s(I)'
_cod_data_source_file d4dt00410h2.cif
_cod_data_source_block Compound4
_cod_depositor_comments 'Adding full bibliography for 7716487--7716491.cif.'
_cod_original_formula_sum 'C9 H8 Cd0.50 N2.50 O2'
_cod_database_code 7716489
_shelx_shelxl_version_number 2018/3
_shelx_space_group_comment
;
The symmetry employed for this shelxl refinement is uniquely defined
by the following loop, which should always be used as a source of
symmetry information in preference to the above space-group names.
They are only intended as comments.
;
_olex2_refinement_description
;
1. Fixed Uiso
 At 1.2 times of:
  All C(H) groups, All C(H,H) groups, All N(H,H) groups
2.a Secondary CH2 refined with riding coordinates:
 C41C(H41A,H41B)
2.b Aromatic/amide H refined with riding coordinates:
 C2C(H2C), C3A(H3A), C3B(H3B), C3C(H3C), C4A(H4A), C4B(H4B), C5A(H5A),
 C5B(H5B), C5C(H5C), C6C(H6C)
2.c X=CH2 refined with riding coordinates:
 N61A(H61A,H61B), N61B(H61C,H61D)
;
_olex2_submission_special_instructions 'No special instructions were received'

loop_
_space_group_symop_operation_xyz
'x, y, z'
'-x, y, -z+1/2'
'x+1/2, y+1/2, z+1/2'
'-x+1/2, y+1/2, -z+1'
'-x, -y, -z'
'x, -y, z-1/2'
'-x+1/2, -y+1/2, -z+1/2'
'x+1/2, -y+1/2, z'

loop_
_atom_site_label
_atom_site_type_symbol
_atom_site_fract_x
_atom_site_fract_y
_atom_site_fract_z
_atom_site_U_iso_or_equiv
_atom_site_adp_type
_atom_site_occupancy
_atom_site_site_symmetry_order
_atom_site_calc_flag
_atom_site_refinement_flags_posn
_atom_site_refinement_flags_adp
_atom_site_refinement_flags_occupancy
_atom_site_disorder_assembly
_atom_site_disorder_group
C2A C 0.46043(15) -0.16653(12) 0.06437(13) 0.0127(5) Uani 1 1 d . . . . .
C2B C 0.34015(15) -0.44779(12) 0.36051(13) 0.0115(4) Uani 1 1 d . . . . .
C2C C 0.44918(15) -0.32637(13) 0.59528(14) 0.0157(5) Uani 1 1 d . . . . .
H2C H 0.481307 -0.305584 0.551756 0.019 Uiso 1 1 calc R U . . .
C3A C 0.41826(16) -0.13078(13) -0.01062(14) 0.0181(5) Uani 1 1 d . . . . .
H3A H 0.451804 -0.102748 -0.048347 0.022 Uiso 1 1 calc R U . . .
C3B C 0.25815(15) -0.43986(12) 0.30802(14) 0.0148(5) Uani 1 1 d . . . . .
H3B H 0.252028 -0.404881 0.260279 0.018 Uiso 1 1 calc R U . . .
C3C C 0.40451(16) -0.27338(13) 0.64514(14) 0.0160(5) Uani 1 1 d . . . . .
H3C H 0.407025 -0.218416 0.634438 0.019 Uiso 1 1 calc R U . . .
C4A C 0.32255(16) -0.13801(14) -0.02843(14) 0.0203(5) Uani 1 1 d . . . . .
H4A H 0.291403 -0.112368 -0.077189 0.024 Uiso 1 1 calc R U . . .
C4B C 0.18406(16) -0.48577(13) 0.32827(14) 0.0162(5) Uani 1 1 d . . . . .
H4B H 0.127471 -0.481124 0.294104 0.019 Uiso 1 1 calc R U . . .
C4C C 0.35613(15) -0.30160(13) 0.71080(14) 0.0148(5) Uani 1 1 d . . . . .
C5A C 0.27549(15) -0.18231(13) 0.02532(14) 0.0169(5) Uani 1 1 d . . . . .
H5A H 0.212455 -0.188786 0.012367 0.020 Uiso 1 1 calc R U . . .
C5B C 0.19440(15) -0.53747(13) 0.39804(14) 0.0163(5) Uani 1 1 d . . . . .
H5B H 0.145067 -0.567664 0.412258 0.020 Uiso 1 1 calc R U . . .
C5C C 0.35763(15) -0.38442(13) 0.72441(14) 0.0168(5) Uani 1 1 d . . . . .
H5C H 0.327845 -0.406488 0.768910 0.020 Uiso 1 1 calc R U . . .
C6A C 0.32298(15) -0.21866(12) 0.10133(13) 0.0122(4) Uani 1 1 d . . . . .
C6B C 0.28148(15) -0.54433(12) 0.44838(14) 0.0145(5) Uani 1 1 d . . . . .
C6C C 0.40336(15) -0.43384(13) 0.67181(14) 0.0157(5) Uani 1 1 d . . . . .
H6C H 0.402929 -0.488967 0.682028 0.019 Uiso 1 1 calc R U . . .
C21 C 0.56376(15) -0.16171(12) 0.08858(14) 0.0141(5) Uani 1 1 d . . . . .
C41C C 0.30208(16) -0.24751(13) 0.76421(15) 0.0184(5) Uani 1 1 d . . . . .
H41A H 0.322075 -0.192415 0.758254 0.022 Uiso 1 1 calc R U . . .
H41B H 0.314769 -0.262243 0.825791 0.022 Uiso 1 1 calc R U . . .
C61B C 0.42137(14) -0.39529(12) 0.34614(13) 0.0122(4) Uani 1 1 d . . . . .
N1A N 0.41428(12) -0.20824(10) 0.12073(11) 0.0103(4) Uani 1 1 d . . . . .
N1B N 0.35282(12) -0.50022(9) 0.42945(11) 0.0108(4) Uani 1 1 d . . . . .
N1C N 0.44831(12) -0.40643(10) 0.60682(11) 0.0139(4) Uani 1 1 d . . . . .
N61A N 0.27974(13) -0.26318(11) 0.15604(12) 0.0159(4) Uani 1 1 d . . . . .
H61A H 0.310050 -0.284210 0.202023 0.019 Uiso 1 1 calc R U . . .
H61B H 0.221594 -0.270793 0.145260 0.019 Uiso 1 1 calc R U . . .
N61B N 0.29371(13) -0.59599(11) 0.51670(12) 0.0218(5) Uani 1 1 d . . . . .
H61C H 0.346598 -0.600230 0.547291 0.026 Uiso 1 1 calc R U . . .
H61D H 0.248619 -0.624700 0.529666 0.026 Uiso 1 1 calc R U . . .
O1A O 0.59456(10) -0.17250(9) 0.16849(10) 0.0184(3) Uani 1 1 d . . . . .
O1B O 0.49506(10) -0.40158(8) 0.39701(9) 0.0134(3) Uani 1 1 d . . . . .
O2A O 0.61045(11) -0.14912(10) 0.02818(10) 0.0223(4) Uani 1 1 d . . . . .
O2B O 0.40741(11) -0.34710(9) 0.28306(10) 0.0190(4) Uani 1 1 d . . . . .
Cd1 Cd 0.500000 -0.500000 0.500000 0.01091(7) Uani 1 2 d S . P . .
Cd2 Cd 0.500000 -0.24436(2) 0.250000 0.00971(7) Uani 1 2 d S T P . .

loop_
_atom_site_aniso_label
_atom_site_aniso_U_11
_atom_site_aniso_U_22
_atom_site_aniso_U_33
_atom_site_aniso_U_23
_atom_site_aniso_U_13
_atom_site_aniso_U_12
C2A 0.0126(11) 0.0122(11) 0.0132(10) -0.0013(8) 0.0010(9) 0.0014(9)
C2B 0.0133(11) 0.0092(10) 0.0122(10) -0.0018(8) 0.0029(9) 0.0010(8)
C2C 0.0137(12) 0.0197(12) 0.0135(11) 0.0008(9) 0.0005(9) -0.0022(9)
C3A 0.0183(13) 0.0212(12) 0.0152(11) 0.0035(9) 0.0037(10) -0.0002(10)
C3B 0.0156(12) 0.0127(11) 0.0160(11) 0.0010(9) 0.0014(9) -0.0005(9)
C3C 0.0175(12) 0.0122(11) 0.0171(11) -0.0012(9) -0.0029(10) 0.0014(9)
C4A 0.0206(13) 0.0262(13) 0.0128(11) 0.0014(9) -0.0037(10) 0.0067(10)
C4B 0.0109(11) 0.0178(11) 0.0189(11) -0.0020(9) -0.0021(10) 0.0003(9)
C4C 0.0109(11) 0.0180(11) 0.0139(11) -0.0029(9) -0.0046(9) 0.0038(9)
C5A 0.0108(11) 0.0215(12) 0.0171(11) -0.0042(9) -0.0037(9) 0.0025(9)
C5B 0.0118(11) 0.0167(11) 0.0206(11) -0.0005(9) 0.0026(9) -0.0044(9)
C5C 0.0172(12) 0.0192(12) 0.0144(11) 0.0014(9) 0.0033(10) 0.0019(9)
C6A 0.0096(11) 0.0128(11) 0.0140(10) -0.0049(8) 0.0010(9) 0.0028(8)
C6B 0.0146(12) 0.0132(11) 0.0163(11) -0.0006(9) 0.0046(9) -0.0011(9)
C6C 0.0159(12) 0.0149(11) 0.0159(11) 0.0022(9) 0.0000(9) 0.0032(9)
C21 0.0122(11) 0.0124(11) 0.0180(11) 0.0021(9) 0.0025(10) 0.0006(9)
C41C 0.0187(14) 0.0190(12) 0.0173(11) -0.0039(9) 0.0014(10) 0.0036(10)
C61B 0.0115(11) 0.0102(10) 0.0157(11) -0.0025(8) 0.0044(9) 0.0019(8)
N1A 0.0093(9) 0.0113(9) 0.0101(8) -0.0010(7) 0.0007(7) 0.0011(7)
N1B 0.0107(9) 0.0101(9) 0.0120(9) 0.0002(7) 0.0028(8) 0.0001(7)
N1C 0.0122(10) 0.0175(10) 0.0114(9) -0.0009(7) -0.0012(8) 0.0025(8)
N61A 0.0062(9) 0.0231(10) 0.0176(10) 0.0006(8) -0.0014(8) -0.0019(8)
N61B 0.0123(10) 0.0267(11) 0.0258(11) 0.0137(9) -0.0006(9) -0.0074(8)
O1A 0.0098(8) 0.0295(9) 0.0152(8) 0.0060(7) -0.0008(7) -0.0019(7)
O1B 0.0116(8) 0.0140(8) 0.0140(7) 0.0031(6) -0.0005(6) -0.0023(6)
O2A 0.0139(9) 0.0346(10) 0.0192(8) 0.0064(7) 0.0053(7) -0.0053(7)
O2B 0.0148(8) 0.0185(8) 0.0230(8) 0.0112(7) -0.0004(7) -0.0018(7)
Cd1 0.00963(12) 0.01186(12) 0.01129(11) 0.00130(8) 0.00149(9) 0.00091(8)
Cd2 0.00668(12) 0.01300(12) 0.00929(11) 0.000 0.00032(9) 0.000

loop_
_atom_type_symbol
_atom_type_description
_atom_type_scat_dispersion_real
_atom_type_scat_dispersion_imag
_atom_type_scat_source
C C 0.0033 0.0016 'International Tables Vol C Tables 4.2.6.8 and 6.1.1.4'
H H 0.0000 0.0000 'International Tables Vol C Tables 4.2.6.8 and 6.1.1.4'
N N 0.0061 0.0033 'International Tables Vol C Tables 4.2.6.8 and 6.1.1.4'
O O 0.0106 0.0060 'International Tables Vol C Tables 4.2.6.8 and 6.1.1.4'
Cd Cd -0.8075 1.2024 'International Tables Vol C Tables 4.2.6.8 and 6.1.1.4'

loop_
_geom_angle_atom_site_label_1
_geom_angle_atom_site_label_2
_geom_angle_atom_site_label_3
_geom_angle
_geom_angle_site_symmetry_1
_geom_angle_site_symmetry_3
_geom_angle_publ_flag
C3A C2A C21 121.1(2) . . ?
N1A C2A C3A 123.1(2) . . ?
N1A C2A C21 115.86(17) . . ?
C3B C2B C61B 120.73(18) . . ?
N1B C2B C3B 122.8(2) . . ?
N1B C2B C61B 116.44(18) . . ?
C3C C2C H2C 118.5 . . ?
N1C C2C H2C 118.5 . . ?
N1C C2C C3C 123.1(2) . . ?
C2A C3A H3A 121.2 . . ?
C2A C3A C4A 117.6(2) . . ?
C4A C3A H3A 121.2 . . ?
C2B C3B H3B 120.9 . . ?
C2B C3B C4B 118.1(2) . . ?
C4B C3B H3B 120.9 . . ?
C2C C3C H3C 119.8 . . ?
C4C C3C C2C 120.5(2) . . ?
C4C C3C H3C 119.8 . . ?
C3A C4A H4A 119.9 . . ?
C5A C4A C3A 120.2(2) . . ?
C5A C4A H4A 119.9 . . ?
C3B C4B H4B 119.9 . . ?
C5B C4B C3B 120.2(2) . . ?
C5B C4B H4B 119.9 . . ?
C3C C4C C5C 116.4(2) . . ?
C3C C4C C41C 123.0(2) . . ?
C5C C4C C41C 120.6(2) . . ?
C4A C5A H5A 120.2 . . ?
C4A C5A C6A 119.6(2) . . ?
C6A C5A H5A 120.2 . . ?
C4B C5B H5B 120.6 . . ?
C4B C5B C6B 118.9(2) . . ?
C6B C5B H5B 120.6 . . ?
C4C C5C H5C 120.0 . . ?
C6C C5C C4C 120.0(2) . . ?
C6C C5C H5C 120.0 . . ?
N1A C6A C5A 120.1(2) . . ?
N61A C6A C5A 121.8(2) . . ?
N61A C6A N1A 118.07(18) . . ?
N1B C6B C5B 121.17(19) . . ?
N1B C6B N61B 118.90(19) . . ?
N61B C6B C5B 119.9(2) . . ?
C5C C6C H6C 118.3 . . ?
N1C C6C C5C 123.4(2) . . ?
N1C C6C H6C 118.3 . . ?
O1A C21 C2A 117.1(2) . . ?
O2A C21 C2A 117.19(19) . . ?
O2A C21 O1A 125.7(2) . . ?
C4C C41C C41C 112.8(2) . 7_546 ?
C4C C41C H41A 109.0 . . ?
C4C C41C H41B 109.0 . . ?
C41C C41C H41A 109.0 7_546 . ?
C41C C41C H41B 109.0 7_546 . ?
H41A C41C H41B 107.8 . . ?
O1B C61B C2B 119.71(18) . . ?
O2B C61B C2B 115.02(18) . . ?
O2B C61B O1B 125.3(2) . . ?
C2A N1A Cd2 114.81(13) . . ?
C6A N1A C2A 119.27(17) . . ?
C6A N1A Cd2 125.62(14) . . ?
C2B N1B Cd1 113.19(14) . . ?
C6B N1B C2B 118.77(18) . . ?
C6B N1B Cd1 128.04(14) . . ?
C2C N1C Cd1 122.25(14) . . ?
C6C N1C C2C 116.63(19) . . ?
C6C N1C Cd1 120.18(14) . . ?
C6A N61A H61A 120.0 . . ?
C6A N61A H61B 120.0 . . ?
H61A N61A H61B 120.0 . . ?
C6B N61B H61C 120.0 . . ?
C6B N61B H61D 120.0 . . ?
H61C N61B H61D 120.0 . . ?
C21 O1A Cd2 115.37(13) . . ?
C61B O1B Cd1 116.22(13) . . ?
C61B O2B Cd2 127.23(14) . . ?
N1B Cd1 N1B 180.0 5_646 . ?
N1B Cd1 N1C 87.88(6) 5_646 5_646 ?
N1B Cd1 N1C 92.12(6) . 5_646 ?
N1B Cd1 N1C 92.12(6) 5_646 . ?
N1B Cd1 N1C 87.88(6) . . ?
N1C Cd1 N1C 180.0 5_646 . ?
O1B Cd1 N1B 74.13(5) 5_646 5_646 ?
O1B Cd1 N1B 74.13(5) . . ?
O1B Cd1 N1B 105.87(5) . 5_646 ?
O1B Cd1 N1B 105.87(5) 5_646 . ?
O1B Cd1 N1C 88.83(6) 5_646 . ?
O1B Cd1 N1C 91.17(6) 5_646 5_646 ?
O1B Cd1 N1C 91.17(6) . . ?
O1B Cd1 N1C 88.83(6) . 5_646 ?
O1B Cd1 O1B 180.00(5) 5_646 . ?
N1A Cd2 N1A 149.62(8) . 2_655 ?
N1A Cd2 O1A 72.64(6) . . ?
N1A Cd2 O1A 72.64(6) 2_655 2_655 ?
N1A Cd2 O1A 91.58(6) 2_655 . ?
N1A Cd2 O1A 91.59(6) . 2_655 ?
O1A Cd2 O1A 117.79(8) . 2_655 ?
O2B Cd2 N1A 96.22(6) 2_655 2_655 ?
O2B Cd2 N1A 106.52(6) 2_655 . ?
O2B Cd2 N1A 96.22(6) . . ?
O2B Cd2 N1A 106.52(6) . 2_655 ?
O2B Cd2 O1A 157.26(6) 2_655 2_655 ?
O2B Cd2 O1A 81.48(6) 2_655 . ?
O2B Cd2 O1A 81.48(6) . 2_655 ?
O2B Cd2 O1A 157.27(6) . . ?
O2B Cd2 O2B 82.96(8) 2_655 . ?

loop_
_geom_bond_atom_site_label_1
_geom_bond_atom_site_label_2
_geom_bond_distance
_geom_bond_site_symmetry_2
_geom_bond_publ_flag
C2A C3A 1.372(3) . ?
C2A C21 1.521(3) . ?
C2A N1A 1.353(3) . ?
C2B C3B 1.371(3) . ?
C2B C61B 1.517(3) . ?
C2B N1B 1.364(3) . ?
C2C H2C 0.9300 . ?
C2C C3C 1.384(3) . ?
C2C N1C 1.343(3) . ?
C3A H3A 0.9300 . ?
C3A C4A 1.405(3) . ?
C3B H3B 0.9300 . ?
C3B C4B 1.396(3) . ?
C3C H3C 0.9300 . ?
C3C C4C 1.384(3) . ?
C4A H4A 0.9300 . ?
C4A C5A 1.357(3) . ?
C4B H4B 0.9300 . ?
C4B C5B 1.365(3) . ?
C4C C5C 1.393(3) . ?
C4C C41C 1.507(3) . ?
C5A H5A 0.9300 . ?
C5A C6A 1.417(3) . ?
C5B H5B 0.9300 . ?
C5B C6B 1.416(3) . ?
C5C H5C 0.9300 . ?
C5C C6C 1.382(3) . ?
C6A N1A 1.350(3) . ?
C6A N61A 1.336(3) . ?
C6B N1B 1.341(3) . ?
C6B N61B 1.349(3) . ?
C6C H6C 0.9300 . ?
C6C N1C 1.341(3) . ?
C21 O1A 1.264(2) . ?
C21 O2A 1.236(3) . ?
C41C C41C 1.542(5) 7_546 ?
C41C H41A 0.9700 . ?
C41C H41B 0.9700 . ?
C61B O1B 1.259(2) . ?
C61B O2B 1.253(2) . ?
N1A Cd2 2.2923(16) . ?
N1B Cd1 2.2969(17) . ?
N1C Cd1 2.4460(18) . ?
N61A H61A 0.8600 . ?
N61A H61B 0.8600 . ?
N61B H61C 0.8600 . ?
N61B H61D 0.8600 . ?
O1A Cd2 2.3128(15) . ?
O1B Cd1 2.2680(14) . ?
O2B Cd2 2.2802(15) . ?

loop_
_geom_torsion_atom_site_label_1
_geom_torsion_atom_site_label_2
_geom_torsion_atom_site_label_3
_geom_torsion_atom_site_label_4
_geom_torsion
_geom_torsion_site_symmetry_1
_geom_torsion_site_symmetry_2
_geom_torsion_site_symmetry_3
_geom_torsion_site_symmetry_4
_geom_torsion_publ_flag
C2A C3A C4A C5A -3.1(3) . . . . ?
C2A C21 O1A Cd2 23.0(2) . . . . ?
C2B C3B C4B C5B -0.7(3) . . . . ?
C2B C61B O1B Cd1 4.6(2) . . . . ?
C2B C61B O2B Cd2 169.67(13) . . . . ?
C2C C3C C4C C5C 1.7(3) . . . . ?
C2C C3C C4C C41C -176.77(19) . . . . ?
C3A C2A C21 O1A 158.2(2) . . . . ?
C3A C2A C21 O2A -23.2(3) . . . . ?
C3A C2A N1A C6A 2.9(3) . . . . ?
C3A C2A N1A Cd2 -171.13(16) . . . . ?
C3A C4A C5A C6A 2.4(3) . . . . ?
C3B C2B C61B O1B 177.51(19) . . . . ?
C3B C2B C61B O2B -1.4(3) . . . . ?
C3B C2B N1B C6B -1.9(3) . . . . ?
C3B C2B N1B Cd1 178.26(16) . . . . ?
C3B C4B C5B C6B -0.8(3) . . . . ?
C3C C2C N1C C6C -1.8(3) . . . . ?
C3C C2C N1C Cd1 167.12(15) . . . . ?
C3C C4C C5C C6C -2.0(3) . . . . ?
C3C C4C C41C C41C 103.8(3) . . . 7_546 ?
C4A C5A C6A N1A 1.0(3) . . . . ?
C4A C5A C6A N61A -179.7(2) . . . . ?
C4B C5B C6B N1B 1.1(3) . . . . ?
C4B C5B C6B N61B -178.9(2) . . . . ?
C4C C5C C6C N1C 0.4(3) . . . . ?
C5A C6A N1A C2A -3.6(3) . . . . ?
C5A C6A N1A Cd2 169.78(14) . . . . ?
C5B C6B N1B C2B 0.3(3) . . . . ?
C5B C6B N1B Cd1 -179.93(15) . . . . ?
C5C C4C C41C C41C -74.6(3) . . . 7_546 ?
C5C C6C N1C C2C 1.4(3) . . . . ?
C5C C6C N1C Cd1 -167.70(16) . . . . ?
C21 C2A C3A C4A 179.9(2) . . . . ?
C21 C2A N1A C6A -176.61(18) . . . . ?
C21 C2A N1A Cd2 9.3(2) . . . . ?
C41C C4C C5C C6C 176.50(19) . . . . ?
C61B C2B C3B C4B -175.54(19) . . . . ?
C61B C2B N1B C6B 175.82(18) . . . . ?
C61B C2B N1B Cd1 -4.0(2) . . . . ?
N1A C2A C3A C4A 0.4(3) . . . . ?
N1A C2A C21 O1A -22.3(3) . . . . ?
N1A C2A C21 O2A 156.40(19) . . . . ?
N1B C2B C3B C4B 2.1(3) . . . . ?
N1B C2B C61B O1B -0.3(3) . . . . ?
N1B C2B C61B O2B -179.19(18) . . . . ?
N1C C2C C3C C4C 0.2(3) . . . . ?
N61A C6A N1A C2A 177.00(18) . . . . ?
N61A C6A N1A Cd2 -9.6(3) . . . . ?
N61B C6B N1B C2B -179.76(19) . . . . ?
N61B C6B N1B Cd1 0.0(3) . . . . ?
O1B C61B O2B Cd2 -9.1(3) . . . . ?
O2A C21 O1A Cd2 -155.54(18) . . . . ?
O2B C61B O1B Cd1 -176.66(16) . . . . ?
